data_7023704
loop_
_publ_author_name
'Smida, Mouna'
'Lhoste, J\'er\^ome'
'Pimenta, Vanessa'
'H\'emon-Ribaud, Annie'
'Jouffret, Laurent'
'Leblanc, Marc'
'Dammak, Mohamed'
'Gren\`eche, Jean-Marc'
'Maisonneuve, Vincent'

_publ_section_title
;
 New series of hybrid fluoroferrates synthesized with triazoles: various
 dimensionalities and M\"ossbauer studies.
;
_journal_issue 44
_journal_name_full 'Dalton transactions (Cambridge, England : 2003)'
_journal_page_first 15748
_journal_page_last 15755
_journal_paper_doi 10.1039/c3dt51812d
_journal_volume 42
_journal_year 2013
_chemical_formula_moiety 'C4 H5 F5 Fe2 N6 O, C2 H8 N'
_chemical_formula_sum 'C6 H13 F5 Fe2 N7 O'
_chemical_formula_weight 405.93
_chemical_name_systematic
; 
 ? 
;
_space_group_IT_number 2
_symmetry_cell_setting triclinic
_symmetry_space_group_name_Hall '-P 1'
_symmetry_space_group_name_H-M 'P -1'
_atom_sites_solution_hydrogens geom
_atom_sites_solution_primary direct
_atom_sites_solution_secondary difmap
_audit_creation_method SHELXL-97
_cell_angle_alpha 82.070(3)
_cell_angle_beta 63.699(3)
_cell_angle_gamma 89.202(3)
_cell_formula_units_Z 2
_cell_length_a 8.8392(5)
_cell_length_b 9.1948(5)
_cell_length_c 9.5877(5)
_cell_measurement_reflns_used 4759
_cell_measurement_temperature 296(2)
_cell_measurement_theta_max 24.93
_cell_measurement_theta_min 2.57
_cell_volume 690.91(7)
_computing_cell_refinement 'SAINT-Plus (Bruker, 2007)'
_computing_data_collection 'APEX2 (Bruker, 2007)'
_computing_data_reduction 'SAINT-Plus (Bruker, 2007)'
_computing_structure_refinement 'SHELXL-97 (Sheldrick, 2008)'
_computing_structure_solution 'SHELXS-97 (Sheldrick, 2008)'
_diffrn_ambient_temperature 296(2)
_diffrn_detector_area_resol_mean 10.0
_diffrn_measured_fraction_theta_full 0.986
_diffrn_measured_fraction_theta_max 0.986
_diffrn_measurement_device_type 'Bruker APEXII'
_diffrn_measurement_method '\w scans'
_diffrn_radiation_monochromator graphite
_diffrn_radiation_source 'fine-focus sealed tube'
_diffrn_radiation_type MoK\a
_diffrn_radiation_wavelength 0.71073
_diffrn_reflns_av_R_equivalents 0.0306
_diffrn_reflns_av_sigmaI/netI 0.0290
_diffrn_reflns_limit_h_max 10
_diffrn_reflns_limit_h_min -10
_diffrn_reflns_limit_k_max 10
_diffrn_reflns_limit_k_min -10
_diffrn_reflns_limit_l_max 11
_diffrn_reflns_limit_l_min -11
_diffrn_reflns_number 10958
_diffrn_reflns_theta_full 25.04
_diffrn_reflns_theta_max 25.04
_diffrn_reflns_theta_min 2.24
_diffrn_standards_decay_% 0
_diffrn_standards_interval_count 0
_diffrn_standards_number 0
_exptl_absorpt_coefficient_mu 2.175
_exptl_absorpt_correction_T_max 0.897
_exptl_absorpt_correction_T_min 0.754
_exptl_absorpt_correction_type multi-scan
_exptl_absorpt_process_details '(SHELX76; Sheldrick, 2008)'
_exptl_crystal_colour brown
_exptl_crystal_density_diffrn 1.951
_exptl_crystal_density_meas ?
_exptl_crystal_density_method 'not measured'
_exptl_crystal_description platelet
_exptl_crystal_F_000 406
_exptl_crystal_size_max 0.13
_exptl_crystal_size_mid 0.11
_exptl_crystal_size_min 0.05
_refine_diff_density_max 0.716
_refine_diff_density_min -0.841
_refine_diff_density_rms 0.302
_refine_ls_extinction_method none
_refine_ls_goodness_of_fit_ref 1.194
_refine_ls_hydrogen_treatment constr
_refine_ls_matrix_type full
_refine_ls_number_parameters 189
_refine_ls_number_reflns 2409
_refine_ls_number_restraints 0
_refine_ls_restrained_S_all 1.194
_refine_ls_R_factor_all 0.0431
_refine_ls_R_factor_gt 0.0311
_refine_ls_shift/su_max 0.001
_refine_ls_shift/su_mean 0.000
_refine_ls_structure_factor_coef Fsqd
_refine_ls_weighting_details 'calc w=1/[\s^2^(Fo^2^)+(0.0649P)^2^+0.5129P] where P=(Fo^2^+2Fc^2^)/3'
_refine_ls_weighting_scheme calc
_refine_ls_wR_factor_gt 0.0875
_refine_ls_wR_factor_ref 0.1151
_reflns_number_gt 2049
_reflns_number_total 2409
_reflns_threshold_expression >2sigma(I)
_cod_data_source_file c3dt51812d.txt
_cod_data_source_block Fe2F5(taz)(taz-)Hdma
_cod_depositor_comments
;
The following automatic conversions were performed:

'_symmetry_cell_setting' value 'Triclinic' changed to 'triclinic'
according to /home/saulius/struct/CIF-dictionaries/cif_core.dic
dictionary named 'cif_core.dic' version 2.4.2 from 2011-04-26.

Automatic conversion script
Id: cif_fix_values 1891 2012-01-12 08:04:46Z andrius 

The following automatic conversions were performed:

'_exptl_crystal_density_meas' value 'not measured' was changed to '?'
- the value is perceived as not measured.

Automatic conversion script
Id: cif_fix_values 3008 2015-01-20 13:52:24Z robertas 
;
_cod_original_sg_symbol_H-M 'P-1   '
_cod_database_code 7023704

loop_
_symmetry_equiv_pos_as_xyz
'x, y, z'
'-x, -y, -z'

loop_
_atom_site_label
_atom_site_type_symbol
_atom_site_fract_x
_atom_site_fract_y
_atom_site_fract_z
_atom_site_U_iso_or_equiv
_atom_site_adp_type
_atom_site_occupancy
_atom_site_symmetry_multiplicity
_atom_site_calc_flag
_atom_site_refinement_flags
Fe1 Fe 0.32425(7) 0.27136(6) 0.38112(6) 0.01566(19) Uani 1 1 d .
Fe2 Fe 0.0000 0.0000 0.0000 0.0142(2) Uani 1 2 d S
Fe3 Fe 0.5000 0.5000 0.0000 0.0155(2) Uani 1 2 d S
F1 F 0.4751(3) 0.4337(2) 0.2221(2) 0.0223(5) Uani 1 1 d .
F2 F 0.1494(3) 0.4150(3) 0.4347(3) 0.0260(6) Uani 1 1 d .
F3 F 0.3709(3) 0.3357(3) 0.5416(3) 0.0275(6) Uani 1 1 d .
F4 F 0.1617(3) 0.1213(2) 0.5193(2) 0.0247(5) Uani 1 1 d .
F5 F 0.5015(3) 0.1403(3) 0.3306(3) 0.0293(6) Uani 1 1 d .
O1 O 0.2102(4) 0.0119(3) -0.2356(3) 0.0261(7) Uani 1 1 d .
N6 N 0.0976(4) 0.8035(4) 0.0830(4) 0.0193(7) Uani 1 1 d .
N1 N 0.2656(4) 0.2266(4) 0.1986(4) 0.0197(7) Uani 1 1 d .
N2 N 0.1536(4) 0.1337(4) 0.0614(4) 0.0211(7) Uani 1 1 d .
N3 N 0.3285(4) 0.3105(4) 0.0520(4) 0.0199(7) Uani 1 1 d .
N4 N 0.2846(4) 0.6418(4) 0.0915(4) 0.0238(8) Uani 1 1 d .
N5 N 0.1320(4) 0.6079(4) 0.2177(4) 0.0225(8) Uani 1 1 d .
H5 H 0.1092 0.5340 0.2907 0.027 Uiso 1 1 calc R
N7 N 0.3087(5) 0.6561(4) 0.5018(5) 0.0437(11) Uani 1 1 d .
H7A H 0.2802 0.5795 0.4675 0.052 Uiso 1 1 calc R
H7B H 0.4172 0.6484 0.4840 0.052 Uiso 1 1 calc R
C1 C 0.1631(5) 0.1239(4) 0.1982(4) 0.0213(9) Uani 1 1 d .
H1 H 0.1035 0.0521 0.2839 0.026 Uiso 1 1 calc R
C2 C 0.2590(5) 0.2503(4) -0.0243(5) 0.0228(9) Uani 1 1 d .
H2 H 0.2810 0.2853 -0.1276 0.027 Uiso 1 1 calc R
C3 C 0.0240(5) 0.7056(4) 0.2111(4) 0.0209(9) Uani 1 1 d .
H3 H -0.0879 0.7056 0.2859 0.025 Uiso 1 1 calc R
C4 C 0.2583(4) 0.7608(3) 0.0132(3) 0.0249(10) Uani 1 1 d .
H4 H 0.3415 0.8103 -0.0804 0.030 Uiso 1 1 calc R
C5 C 0.2947(4) 0.7963(3) 0.4075(3) 0.0645(18) Uani 1 1 d R
H5A H 0.1793 0.8060 0.4259 0.097 Uiso 1 1 calc R
H5B H 0.3647 0.7938 0.2976 0.097 Uiso 1 1 calc R
H5C H 0.3312 0.8786 0.4388 0.097 Uiso 1 1 calc R
C6 C 0.2019(4) 0.6460(3) 0.6726(3) 0.0561(15) Uani 1 1 d R
H6A H 0.2234 0.7321 0.7088 0.084 Uiso 1 1 calc R
H6B H 0.2277 0.5603 0.7259 0.084 Uiso 1 1 calc R
H6C H 0.0850 0.6391 0.6944 0.084 Uiso 1 1 calc R

loop_
_atom_site_aniso_label
_atom_site_aniso_U_11
_atom_site_aniso_U_22
_atom_site_aniso_U_33
_atom_site_aniso_U_23
_atom_site_aniso_U_13
_atom_site_aniso_U_12
Fe1 0.0176(3) 0.0150(3) 0.0144(3) -0.0010(2) -0.0075(2) 0.0035(2)
Fe2 0.0156(4) 0.0126(4) 0.0160(4) -0.0013(3) -0.0087(3) 0.0026(3)
Fe3 0.0142(4) 0.0142(4) 0.0171(4) 0.0009(3) -0.0069(3) 0.0019(3)
F1 0.0255(12) 0.0219(13) 0.0197(11) 0.0021(9) -0.0115(10) -0.0033(9)
F2 0.0264(12) 0.0235(13) 0.0230(11) 0.0002(9) -0.0076(10) 0.0105(10)
F3 0.0294(13) 0.0338(14) 0.0242(12) -0.0072(10) -0.0155(11) 0.0009(11)
F4 0.0262(12) 0.0243(13) 0.0210(11) 0.0028(9) -0.0098(10) -0.0025(10)
F5 0.0253(13) 0.0281(14) 0.0306(13) -0.0007(10) -0.0103(11) 0.0113(11)
O1 0.0259(15) 0.0300(17) 0.0176(13) 0.0010(11) -0.0067(12) 0.0071(13)
N6 0.0208(17) 0.0168(17) 0.0195(16) -0.0006(13) -0.0088(14) 0.0051(14)
N1 0.0219(17) 0.0189(18) 0.0178(16) 0.0008(13) -0.0093(14) -0.0019(14)
N2 0.0205(17) 0.0213(18) 0.0226(17) 0.0005(14) -0.0116(14) -0.0034(14)
N3 0.0215(17) 0.0197(18) 0.0192(16) 0.0016(13) -0.0109(14) -0.0024(14)
N4 0.0183(18) 0.0219(19) 0.0236(17) 0.0047(14) -0.0049(14) 0.0055(14)
N5 0.0189(17) 0.0214(18) 0.0204(16) 0.0037(13) -0.0047(14) 0.0031(14)
N7 0.040(2) 0.031(2) 0.078(3) -0.023(2) -0.038(2) 0.0106(19)
C1 0.026(2) 0.021(2) 0.020(2) -0.0006(16) -0.0131(18) -0.0027(17)
C2 0.027(2) 0.025(2) 0.0210(19) -0.0003(16) -0.0148(17) -0.0025(18)
C3 0.021(2) 0.020(2) 0.0219(19) -0.0020(16) -0.0097(17) 0.0061(16)
C4 0.019(2) 0.024(2) 0.023(2) 0.0033(17) -0.0039(17) 0.0073(17)
C5 0.088(5) 0.041(4) 0.093(5) -0.024(3) -0.063(4) 0.021(3)
C6 0.043(3) 0.047(4) 0.078(4) -0.018(3) -0.024(3) -0.002(3)

loop_
_atom_type_symbol
_atom_type_description
_atom_type_scat_dispersion_real
_atom_type_scat_dispersion_imag
_atom_type_scat_source
C C 0.0033 0.0016 'International Tables Vol C Tables 4.2.6.8 and 6.1.1.4'
H H 0.0000 0.0000 'International Tables Vol C Tables 4.2.6.8 and 6.1.1.4'
N N 0.0061 0.0033 'International Tables Vol C Tables 4.2.6.8 and 6.1.1.4'
O O 0.0106 0.0060 'International Tables Vol C Tables 4.2.6.8 and 6.1.1.4'
F F 0.0171 0.0103 'International Tables Vol C Tables 4.2.6.8 and 6.1.1.4'
Fe Fe 0.3463 0.8444 'International Tables Vol C Tables 4.2.6.8 and 6.1.1.4'

loop_
_geom_angle_atom_site_label_1
_geom_angle_atom_site_label_2
_geom_angle_atom_site_label_3
_geom_angle
_geom_angle_site_symmetry_1
_geom_angle_site_symmetry_3
F5 Fe1 F4 92.16(10) . .
F5 Fe1 F3 91.92(11) . .
F4 Fe1 F3 94.90(10) . .
F5 Fe1 F2 176.73(11) . .
F4 Fe1 F2 90.13(10) . .
F3 Fe1 F2 85.56(10) . .
F5 Fe1 F1 92.32(10) . .
F4 Fe1 F1 172.42(10) . .
F3 Fe1 F1 91.05(10) . .
F2 Fe1 F1 85.65(9) . .
F5 Fe1 N1 93.63(12) . .
F4 Fe1 N1 88.86(11) . .
F3 Fe1 N1 173.17(11) . .
F2 Fe1 N1 88.75(11) . .
F1 Fe1 N1 84.76(11) . .
N2 Fe2 N2 180.0 . 2
N2 Fe2 O1 88.63(12) . .
N2 Fe2 O1 91.37(12) 2 .
N2 Fe2 O1 91.37(12) . 2
N2 Fe2 O1 88.63(12) 2 2
O1 Fe2 O1 180.0 . 2
N2 Fe2 N6 88.90(12) . 1_545
N2 Fe2 N6 91.10(12) 2 1_545
O1 Fe2 N6 90.84(11) . 1_545
O1 Fe2 N6 89.15(11) 2 1_545
N2 Fe2 N6 91.10(12) . 2_565
N2 Fe2 N6 88.90(12) 2 2_565
O1 Fe2 N6 89.16(11) . 2_565
O1 Fe2 N6 90.85(11) 2 2_565
N6 Fe2 N6 180.00(19) 1_545 2_565
F1 Fe3 F1 180.0 2_665 .
F1 Fe3 N3 84.28(10) 2_665 2_665
F1 Fe3 N3 95.71(10) . 2_665
F1 Fe3 N3 95.72(10) 2_665 .
F1 Fe3 N3 84.29(10) . .
N3 Fe3 N3 180.0 2_665 .
F1 Fe3 N4 90.86(11) 2_665 2_665
F1 Fe3 N4 89.14(11) . 2_665
N3 Fe3 N4 90.72(13) 2_665 2_665
N3 Fe3 N4 89.28(13) . 2_665
F1 Fe3 N4 89.14(11) 2_665 .
F1 Fe3 N4 90.86(11) . .
N3 Fe3 N4 89.28(13) 2_665 .
N3 Fe3 N4 90.72(13) . .
N4 Fe3 N4 180.0 2_665 .
Fe1 F1 Fe3 127.77(12) . .
C3 N6 C4 103.7(3) . .
C3 N6 Fe2 130.5(3) . 1_565
C4 N6 Fe2 125.7(2) . 1_565
C1 N1 N3 105.9(3) . .
C1 N1 Fe1 130.2(2) . .
N3 N1 Fe1 123.8(3) . .
C1 N2 C2 102.2(3) . .
C1 N2 Fe2 128.5(3) . .
C2 N2 Fe2 129.3(3) . .
C2 N3 N1 105.4(3) . .
C2 N3 Fe3 135.5(3) . .
N1 N3 Fe3 119.1(2) . .
C4 N4 N5 103.5(3) . .
C4 N4 Fe3 126.2(2) . .
N5 N4 Fe3 128.0(2) . .
C3 N5 N4 109.5(3) . .
C3 N5 H5 125.3 . .
N4 N5 H5 125.3 . .
C6 N7 C5 114.2(3) . .
C6 N7 H7A 108.7 . .
C5 N7 H7A 108.7 . .
C6 N7 H7B 108.7 . .
C5 N7 H7B 108.7 . .
H7A N7 H7B 107.6 . .
N1 C1 N2 113.1(3) . .
N1 C1 H1 123.5 . .
N2 C1 H1 123.5 . .
N3 C2 N2 113.5(3) . .
N3 C2 H2 123.3 . .
N2 C2 H2 123.3 . .
N5 C3 N6 110.3(3) . .
N5 C3 H3 124.9 . .
N6 C3 H3 124.9 . .
N4 C4 N6 113.0(3) . .
N4 C4 H4 123.5 . .
N6 C4 H4 123.5 . .
N7 C5 H5A 109.5 . .
N7 C5 H5B 109.5 . .
H5A C5 H5B 109.5 . .
N7 C5 H5C 109.5 . .
H5A C5 H5C 109.5 . .
H5B C5 H5C 109.5 . .
N7 C6 H6A 109.5 . .
N7 C6 H6B 109.5 . .
H6A C6 H6B 109.5 . .
N7 C6 H6C 109.5 . .
H6A C6 H6C 109.5 . .
H6B C6 H6C 109.5 . .

loop_
_geom_bond_atom_site_label_1
_geom_bond_atom_site_label_2
_geom_bond_distance
_geom_bond_site_symmetry_2
Fe1 F5 1.891(2) .
Fe1 F4 1.894(2) .
Fe1 F3 1.925(2) .
Fe1 F2 1.956(2) .
Fe1 F1 1.989(2) .
Fe1 N1 2.123(3) .
Fe2 N2 2.158(3) .
Fe2 N2 2.158(3) 2
Fe2 O1 2.187(3) .
Fe2 O1 2.187(3) 2
Fe2 N6 2.193(3) 1_545
Fe2 N6 2.193(3) 2_565
Fe3 F1 2.046(2) 2_665
Fe3 F1 2.046(2) .
Fe3 N3 2.179(3) 2_665
Fe3 N3 2.179(3) .
Fe3 N4 2.205(3) 2_665
Fe3 N4 2.205(3) .
N6 C3 1.322(5) .
N6 C4 1.354(4) .
N6 Fe2 2.193(3) 1_565
N1 C1 1.319(5) .
N1 N3 1.378(4) .
N2 C1 1.341(5) .
N2 C2 1.342(5) .
N3 C2 1.319(5) .
N4 C4 1.317(4) .
N4 N5 1.357(4) .
N5 C3 1.317(5) .
N5 H5 0.8600 .
N7 C6 1.474(5) .
N7 C5 1.506(5) .
N7 H7A 0.9000 .
N7 H7B 0.9000 .
C1 H1 0.9300 .
C2 H2 0.9300 .
C3 H3 0.9300 .
C4 H4 0.9300 .
C5 H5A 0.9600 .
C5 H5B 0.9600 .
C5 H5C 0.9600 .
C6 H6A 0.9600 .
C6 H6B 0.9600 .
C6 H6C 0.9600 .
